data_4308787
loop_
_publ_author_name
'Sanjib Kar'
'Nripen Chanda'
'Shaikh M. Mobin'
'Francisco A. Urbanos'
'Mark Niemeyer'
'Vedavati G. Puranik'
'Reyes Jimenez-Aparicio'
'Goutam Kumar Lahiri'

_publ_section_title
;
Unusual Monodentate Binding Mode of 2,2'-Dipyridylamine (L) in
Isomeric trans-(acac)2RuII(L)2, trans-[(acac)2RuIII(L)2]ClO4,
and cis-(acac)2RuII(L)2 (acac = Acetylacetonate). Synthesis, Structures, and
Spectroscopic, Electrochemical, and Magnetic Aspects
;
_journal_name_full 'Inorganic Chemistry'
_journal_page_first 1571
_journal_page_last 1579
_journal_paper_doi 10.1021/ic049219v
_journal_volume 44
_journal_year 2005
_chemical_formula_sum 'C30 H32 Cl N6 O8 Ru'
_chemical_formula_weight 741.14
_chemical_name_systematic
; 
 ? 
;
_space_group_IT_number 15
_symmetry_cell_setting monoclinic
_symmetry_space_group_name_Hall '-C 2yc'
_symmetry_space_group_name_H-M 'C 1 2/c 1'
_atom_sites_solution_hydrogens geom
_atom_sites_solution_primary direct
_atom_sites_solution_secondary difmap
_audit_creation_method SHELXL-97
_cell_angle_alpha 90.000(17)
_cell_angle_beta 127.129(19)
_cell_angle_gamma 90.000(19)
_cell_formula_units_Z 4
_cell_length_a 26.6680(17)
_cell_length_b 7.773(3)
_cell_length_c 19.494(4)
_cell_measurement_reflns_used 25
_cell_measurement_temperature 293(2)
_cell_measurement_theta_max 14.0500
_cell_measurement_theta_min 5.2000
_cell_volume 3221.7(16)
_computing_cell_refinement 'Argus (Nonius, MACH3 software)'
_computing_data_collection 'Argus (Nonius, MACH3 software)'
_computing_data_reduction 'Maxus (Nonius software)'
_computing_molecular_graphics Ortep
_computing_publication_material Shelx97
_computing_structure_refinement 'SHELXL-97 (Sheldrick, 1997)'
_computing_structure_solution 'SHELXS-97 (Sheldrick, 1990)'
_diffrn_ambient_temperature 293(2)
_diffrn_measured_fraction_theta_full 0.460
_diffrn_measured_fraction_theta_max 0.460
_diffrn_measurement_device_type 'Enraf-Nonius CAD-4'
_diffrn_measurement_method \w/q-scan
_diffrn_radiation_monochromator graphite
_diffrn_radiation_source 'fine-focus sealed tube'
_diffrn_radiation_type ' MoK\a'
_diffrn_radiation_wavelength 0.70930
_diffrn_reflns_av_R_equivalents 0.0226
_diffrn_reflns_av_sigmaI/netI 0.0393
_diffrn_reflns_limit_h_max 31
_diffrn_reflns_limit_h_min -31
_diffrn_reflns_limit_k_max 9
_diffrn_reflns_limit_k_min 0
_diffrn_reflns_limit_l_max 22
_diffrn_reflns_limit_l_min -22
_diffrn_reflns_number 4447
_diffrn_reflns_theta_full 24.92
_diffrn_reflns_theta_max 24.92
_diffrn_reflns_theta_min 1.91
_diffrn_standards_decay_% >3%
_diffrn_standards_number 3
_exptl_absorpt_coefficient_mu 0.628
_exptl_absorpt_correction_T_max 1.000
_exptl_absorpt_correction_T_min 0.985
_exptl_absorpt_correction_type psi-scan
_exptl_absorpt_process_details
;
psi-scan (North, Philips & Mathews, 1968)
;
_exptl_crystal_colour Black
_exptl_crystal_density_diffrn 1.528
_exptl_crystal_density_method 'not measured'
_exptl_crystal_description Block
_exptl_crystal_F_000 1516
_exptl_crystal_size_max 0.225
_exptl_crystal_size_mid 0.20
_exptl_crystal_size_min 0.15
_refine_diff_density_max 0.859
_refine_diff_density_min -0.328
_refine_diff_density_rms 0.061
_refine_ls_extinction_method none
_refine_ls_goodness_of_fit_ref 1.036
_refine_ls_hydrogen_treatment mixed
_refine_ls_matrix_type full
_refine_ls_number_parameters 274
_refine_ls_number_reflns 2605
_refine_ls_number_restraints 0
_refine_ls_restrained_S_all 1.036
_refine_ls_R_factor_all 0.0584
_refine_ls_R_factor_gt 0.0361
_refine_ls_shift/su_max 0.029
_refine_ls_shift/su_mean 0.002
_refine_ls_structure_factor_coef Fsqd
_refine_ls_weighting_details 'w=1/[\s^2^(Fo^2^)+(0.0514P)^2^+2.7425P] where P=(Fo^2^+2Fc^2^)/3'
_refine_ls_weighting_scheme calc
_refine_ls_wR_factor_gt 0.0848
_refine_ls_wR_factor_ref 0.0942
_reflns_number_gt 2010
_reflns_number_total 2605
_reflns_threshold_expression >2sigma(I)
_cod_data_source_file ic049219vsi20040616_080317.cif
_cod_data_source_block max
_cod_depositor_comments
;
The following automatic conversions were performed:
'_symmetry_cell_setting' value 'Monoclinic' changed to 'monoclinic'
according to '/home/saulius/struct/CIF-dictionaries/cif_core.dic'
dictionary named 'cif_core.dic' version 2.4.1 from 2010-06-29.

Automatic conversion script
Id: cif_fix_enum 1527 2010-12-29 10:47:43Z saulius 

The following automatic conversions were performed:

'_refine_ls_weighting_scheme' value 'calc
w=1/[\s^2^(Fo^2^)+(0.0514P)^2^+2.7425P] where P=(Fo^2^+2Fc^2^)/3' was
changed to 'calc'. New tag '_refine_ls_weighting_details' was
created. The value of the new tag was set to
'w=1/[\s^2^(Fo^2^)+(0.0514P)^2^+2.7425P] where P=(Fo^2^+2Fc^2^)/3'.

Automatic conversion script
Id: cif_fix_values 3143 2015-03-26 13:38:13Z robertas 
;
_cod_original_cell_volume 3221.7(14)
_cod_original_sg_symbol_H-M 'C 2/c'
_cod_database_code 4308787

loop_
_symmetry_equiv_pos_as_xyz
'x, y, z'
'x, -y, z+1/2'
'x+1/2, y+1/2, z'
'x+1/2, -y+1/2, z+1/2'
'-x, -y, -z'
'-x, y, -z-1/2'
'-x+1/2, -y+1/2, -z'
'-x+1/2, y+1/2, -z-1/2'

loop_
_atom_site_label
_atom_site_type_symbol
_atom_site_fract_x
_atom_site_fract_y
_atom_site_fract_z
_atom_site_U_iso_or_equiv
_atom_site_adp_type
_atom_site_occupancy
_atom_site_calc_flag
_atom_site_refinement_flags
_atom_site_disorder_assembly
_atom_site_disorder_group
Ru Ru 0.2500 0.2500 0.5000 0.03673(15) Uani 1 d S . .
Cl Cl 0.0000 -0.0195(3) 0.2500 0.0718(5) Uani 1 d S . .
O1 O 0.20231(12) 0.0423(4) 0.49032(17) 0.0463(6) Uani 1 d . . .
O2 O 0.16877(11) 0.3666(4) 0.41205(16) 0.0455(7) Uani 1 d . . .
O3 O 0.0456(3) 0.0777(14) 0.2650(5) 0.271(6) Uani 1 d . . .
O4 O 0.0223(4) -0.1164(8) 0.3225(4) 0.174(3) Uani 1 d . . .
N1 N 0.14692(17) 0.2924(6) 0.5371(3) 0.0595(12) Uani 1 d . . .
N2 N 0.25143(14) 0.3476(4) 0.60189(19) 0.0414(7) Uani 1 d . . .
N3 N 0.08508(19) 0.2732(6) 0.5847(3) 0.0777(13) Uani 1 d . . .
C1 C 0.1776(4) -0.2061(9) 0.5308(5) 0.0804(19) Uani 1 d . . .
C2 C 0.2249(2) -0.0765(5) 0.5462(3) 0.0519(11) Uani 1 d . . .
C3 C 0.2873(2) -0.0942(6) 0.6162(3) 0.0615(13) Uani 1 d . . .
C4 C 0.0965(3) 0.5419(12) 0.2943(5) 0.090(2) Uani 1 d . . .
C5 C 0.1626(2) 0.4966(6) 0.3675(3) 0.0535(11) Uani 1 d . . .
C6 C 0.3077(2) 0.4118(6) 0.6691(3) 0.0502(10) Uani 1 d . . .
C7 C 0.3184(3) 0.4772(7) 0.7412(3) 0.0610(13) Uani 1 d . . .
C8 C 0.2688(3) 0.4803(7) 0.7461(3) 0.0625(13) Uani 1 d . . .
C9 C 0.2117(3) 0.4168(6) 0.6807(3) 0.0572(12) Uani 1 d . . .
C10 C 0.20238(18) 0.3518(5) 0.6069(2) 0.0449(9) Uani 1 d . . .
C11 C 0.08803(19) 0.2787(5) 0.5207(3) 0.0514(11) Uani 1 d . . .
C12 C 0.0278(3) 0.2530(11) 0.5651(4) 0.106(2) Uani 1 d . . .
C13 C -0.0252(3) 0.2440(12) 0.4840(5) 0.118(3) Uani 1 d . . .
C14 C -0.0214(3) 0.2475(11) 0.4180(4) 0.111(3) Uani 1 d . . .
C15 C 0.0365(2) 0.2663(9) 0.4358(3) 0.0820(17) Uani 1 d . . .
H101 H 0.1462(18) 0.284(5) 0.498(3) 0.033(11) Uiso 1 d . . .
H6 H 0.3378(19) 0.411(5) 0.662(3) 0.047(12) Uiso 1 d . . .
H8 H 0.275(2) 0.520(6) 0.794(3) 0.068(15) Uiso 1 d . . .
H9 H 0.176(2) 0.408(5) 0.678(3) 0.055(12) Uiso 1 d . . .
H7 H 0.355(2) 0.521(6) 0.783(3) 0.058(13) Uiso 1 d . . .
H1A H 0.190(3) -0.281(9) 0.573(4) 0.11(2) Uiso 1 d . . .
H15 H 0.044(3) 0.273(7) 0.399(4) 0.089(18) Uiso 1 d . . .
H1B H 0.145(3) -0.193(8) 0.483(4) 0.09(2) Uiso 1 d . . .
H3 H 0.294(2) -0.173(7) 0.653(3) 0.065(14) Uiso 1 d . . .
H13 H -0.061(3) 0.251(8) 0.475(4) 0.11(2) Uiso 1 d . . .
H12 H 0.031(3) 0.228(8) 0.616(4) 0.11(2) Uiso 1 d . . .
H1 H 0.159(3) -0.155(11) 0.555(5) 0.15(3) Uiso 1 d . . .
H4B H 0.070(4) 0.452(12) 0.280(5) 0.16(4) Uiso 1 d . . .
H4 H 0.100(3) 0.566(10) 0.256(5) 0.12(3) Uiso 1 d . . .
H14 H -0.058(4) 0.227(10) 0.361(6) 0.15(3) Uiso 1 d . . .
H4A H 0.083(3) 0.626(11) 0.317(5) 0.14(3) Uiso 1 d . . .

loop_
_atom_site_aniso_label
_atom_site_aniso_U_11
_atom_site_aniso_U_22
_atom_site_aniso_U_33
_atom_site_aniso_U_23
_atom_site_aniso_U_13
_atom_site_aniso_U_12
Ru 0.0329(2) 0.0412(2) 0.0338(2) 0.0044(2) 0.01893(17) 0.0006(2)
Cl 0.0611(10) 0.0890(14) 0.0712(11) 0.000 0.0430(9) 0.000
O1 0.0465(15) 0.0479(16) 0.0469(15) 0.0005(14) 0.0294(13) -0.0064(13)
O2 0.0397(14) 0.0516(18) 0.0413(14) 0.0056(13) 0.0224(12) 0.0059(13)
O3 0.137(5) 0.448(15) 0.157(6) 0.068(7) 0.051(5) -0.142(7)
O4 0.285(8) 0.147(5) 0.126(4) 0.036(4) 0.143(5) 0.017(5)
N1 0.050(2) 0.090(4) 0.050(2) -0.006(2) 0.0366(19) -0.0031(19)
N2 0.0406(17) 0.044(2) 0.0358(16) 0.0026(15) 0.0211(15) 0.0028(16)
N3 0.063(2) 0.119(4) 0.064(2) 0.003(3) 0.045(2) -0.009(3)
C1 0.097(5) 0.077(5) 0.085(5) 0.005(4) 0.064(4) -0.022(3)
C2 0.073(3) 0.045(2) 0.055(3) -0.002(2) 0.048(2) -0.005(2)
C3 0.079(3) 0.055(3) 0.056(3) 0.023(2) 0.043(3) 0.012(3)
C4 0.069(4) 0.099(6) 0.064(4) 0.032(4) 0.021(3) 0.029(4)
C5 0.059(3) 0.052(3) 0.047(2) 0.008(2) 0.031(2) 0.014(2)
C6 0.050(2) 0.051(3) 0.045(2) -0.001(2) 0.026(2) -0.003(2)
C7 0.064(3) 0.059(3) 0.046(3) -0.007(2) 0.026(2) -0.011(3)
C8 0.087(4) 0.056(3) 0.049(3) -0.005(2) 0.044(3) -0.004(3)
C9 0.074(3) 0.059(3) 0.057(3) 0.002(2) 0.050(3) 0.003(3)
C10 0.049(2) 0.044(2) 0.044(2) 0.0076(19) 0.029(2) 0.004(2)
C11 0.049(2) 0.054(3) 0.059(2) 0.002(2) 0.037(2) 0.001(2)
C12 0.078(4) 0.180(7) 0.089(4) -0.018(5) 0.066(4) -0.035(5)
C13 0.065(4) 0.196(9) 0.118(5) -0.028(6) 0.069(4) -0.028(5)
C14 0.060(3) 0.182(8) 0.084(4) -0.027(6) 0.040(3) -0.032(5)
C15 0.059(3) 0.129(5) 0.065(3) -0.010(4) 0.040(3) -0.014(4)

loop_
_atom_type_symbol
_atom_type_description
_atom_type_scat_dispersion_real
_atom_type_scat_dispersion_imag
_atom_type_scat_source
C C 0.0033 0.0016 'International Tables Vol C Tables 4.2.6.8 and 6.1.1.4'
H H 0.0000 0.0000 'International Tables Vol C Tables 4.2.6.8 and 6.1.1.4'
O O 0.0106 0.0060 'International Tables Vol C Tables 4.2.6.8 and 6.1.1.4'
N N 0.0061 0.0033 'International Tables Vol C Tables 4.2.6.8 and 6.1.1.4'
Ru Ru -1.2594 0.8363 'International Tables Vol C Tables 4.2.6.8 and 6.1.1.4'
Cl Cl 0.1484 0.1585 'International Tables Vol C Tables 4.2.6.8 and 6.1.1.4'

loop_
_geom_angle_atom_site_label_1
_geom_angle_atom_site_label_2
_geom_angle_atom_site_label_3
_geom_angle
_geom_angle_site_symmetry_1
_geom_angle_site_symmetry_3
_geom_angle_publ_flag
O1 Ru O1 180.0 . 7_556 ?
O1 Ru O2 89.25(11) . . ?
O1 Ru O2 90.75(11) 7_556 . ?
O1 Ru O2 90.75(11) . 7_556 ?
O1 Ru O2 89.25(11) 7_556 7_556 ?
O2 Ru O2 180.0 . 7_556 ?
O1 Ru N2 91.63(12) . . ?
O1 Ru N2 88.37(12) 7_556 . ?
O2 Ru N2 92.24(11) . . ?
O2 Ru N2 87.76(11) 7_556 . ?
O1 Ru N2 88.37(12) . 7_556 ?
O1 Ru N2 91.63(12) 7_556 7_556 ?
O2 Ru N2 87.76(11) . 7_556 ?
O2 Ru N2 92.24(11) 7_556 7_556 ?
N2 Ru N2 180.0 . 7_556 ?
O3 Cl O3 109.3(10) 6_556 . ?
O3 Cl O4 108.6(4) 6_556 6_556 ?
O3 Cl O4 108.2(5) . 6_556 ?
O3 Cl O4 108.2(5) 6_556 . ?
O3 Cl O4 108.6(4) . . ?
O4 Cl O4 113.9(5) 6_556 . ?
C2 O1 Ru 124.3(3) . . ?
C5 O2 Ru 124.9(3) . . ?
C10 N1 C11 130.4(4) . . ?
C10 N1 H101 113(3) . . ?
C11 N1 H101 115(3) . . ?
C6 N2 C10 118.0(3) . . ?
C6 N2 Ru 115.0(3) . . ?
C10 N2 Ru 127.0(3) . . ?
C11 N3 C12 116.8(4) . . ?
C2 C1 H1A 117(4) . . ?
C2 C1 H1B 109(5) . . ?
H1A C1 H1B 135(6) . . ?
C2 C1 H1 105(5) . . ?
H1A C1 H1 81(5) . . ?
H1B C1 H1 91(6) . . ?
O1 C2 C3 125.7(4) . . ?
O1 C2 C1 114.4(5) . . ?
C3 C2 C1 119.9(5) . . ?
C2 C3 C5 126.0(4) . 7_556 ?
C2 C3 H3 115(3) . . ?
C5 C3 H3 119(3) 7_556 . ?
C5 C4 H4B 111(5) . . ?
C5 C4 H4 102(5) . . ?
H4B C4 H4 113(7) . . ?
C5 C4 H4A 106(4) . . ?
H4B C4 H4A 102(7) . . ?
H4 C4 H4A 122(7) . . ?
O2 C5 C3 124.2(4) . 7_556 ?
O2 C5 C4 115.5(5) . . ?
C3 C5 C4 120.3(5) 7_556 . ?
C7 C6 N2 123.9(4) . . ?
C7 C6 H6 121(3) . . ?
N2 C6 H6 115(3) . . ?
C6 C7 C8 117.9(5) . . ?
C6 C7 H7 121(3) . . ?
C8 C7 H7 121(3) . . ?
C9 C8 C7 120.3(4) . . ?
C9 C8 H8 121(3) . . ?
C7 C8 H8 119(3) . . ?
C8 C9 C10 120.1(4) . . ?
C8 C9 H9 128(3) . . ?
C10 C9 H9 112(3) . . ?
N1 C10 N2 115.6(3) . . ?
N1 C10 C9 124.6(4) . . ?
N2 C10 C9 119.8(4) . . ?
N3 C11 C15 123.9(4) . . ?
N3 C11 N1 119.5(4) . . ?
C15 C11 N1 116.6(4) . . ?
N3 C12 C13 123.3(6) . . ?
N3 C12 H12 111(4) . . ?
C13 C12 H12 125(4) . . ?
C12 C13 C14 119.3(5) . . ?
C12 C13 H13 119(4) . . ?
C14 C13 H13 122(4) . . ?
C13 C14 C15 118.8(6) . . ?
C13 C14 H14 119(5) . . ?
C15 C14 H14 122(5) . . ?
C14 C15 C11 117.9(5) . . ?
C14 C15 H15 126(4) . . ?
C11 C15 H15 116(4) . . ?

loop_
_geom_bond_atom_site_label_1
_geom_bond_atom_site_label_2
_geom_bond_distance
_geom_bond_site_symmetry_2
_geom_bond_publ_flag
Ru O1 1.993(3) . ?
Ru O1 1.993(3) 7_556 ?
Ru O2 1.993(3) . ?
Ru O2 1.993(3) 7_556 ?
Ru N2 2.105(3) . ?
Ru N2 2.105(3) 7_556 ?
Cl O3 1.306(6) 6_556 ?
Cl O3 1.306(6) . ?
Cl O4 1.380(5) 6_556 ?
Cl O4 1.380(5) . ?
O1 C2 1.269(5) . ?
O2 C5 1.276(5) . ?
N1 C10 1.350(5) . ?
N1 C11 1.405(5) . ?
N1 H101 0.76(4) . ?
N2 C6 1.358(5) . ?
N2 C10 1.370(5) . ?
N3 C11 1.297(6) . ?
N3 C12 1.342(6) . ?
C1 C2 1.496(7) . ?
C1 H1A 0.89(7) . ?
C1 H1B 0.81(6) . ?
C1 H1 0.96(8) . ?
C2 C3 1.382(7) . ?
C3 C5 1.397(7) 7_556 ?
C3 H3 0.86(5) . ?
C4 C5 1.493(7) . ?
C4 H4B 0.90(9) . ?
C4 H4 0.83(7) . ?
C4 H4A 0.98(8) . ?
C5 C3 1.397(7) 7_556 ?
C6 C7 1.352(6) . ?
C6 H6 0.90(4) . ?
C7 C8 1.383(7) . ?
C7 H7 0.88(4) . ?
C8 C9 1.357(7) . ?
C8 H8 0.89(5) . ?
C9 C10 1.397(6) . ?
C9 H9 0.93(4) . ?
C11 C15 1.376(7) . ?
C12 C13 1.343(9) . ?
C12 H12 0.97(6) . ?
C13 C14 1.351(9) . ?
C13 H13 0.87(6) . ?
C14 C15 1.369(8) . ?
C14 H14 0.95(8) . ?
C15 H15 0.86(6) . ?

loop_
_geom_torsion_atom_site_label_1
_geom_torsion_atom_site_label_2
_geom_torsion_atom_site_label_3
_geom_torsion_atom_site_label_4
_geom_torsion
_geom_torsion_site_symmetry_1
_geom_torsion_site_symmetry_2
_geom_torsion_site_symmetry_3
_geom_torsion_site_symmetry_4
_geom_torsion_publ_flag
O1 Ru O1 C2 63(8) 7_556 . . . ?
O2 Ru O1 C2 -161.4(3) . . . . ?
O2 Ru O1 C2 18.6(3) 7_556 . . . ?
N2 Ru O1 C2 -69.2(3) . . . . ?
N2 Ru O1 C2 110.8(3) 7_556 . . . ?
O1 Ru O2 C5 -160.2(3) . . . . ?
O1 Ru O2 C5 19.8(3) 7_556 . . . ?
O2 Ru O2 C5 -32(100) 7_556 . . . ?
N2 Ru O2 C5 108.2(3) . . . . ?
N2 Ru O2 C5 -71.8(3) 7_556 . . . ?
O1 Ru N2 C6 135.6(3) . . . . ?
O1 Ru N2 C6 -44.4(3) 7_556 . . . ?
O2 Ru N2 C6 -135.0(3) . . . . ?
O2 Ru N2 C6 45.0(3) 7_556 . . . ?
N2 Ru N2 C6 17(72) 7_556 . . . ?
O1 Ru N2 C10 -44.1(3) . . . . ?
O1 Ru N2 C10 135.9(3) 7_556 . . . ?
O2 Ru N2 C10 45.2(3) . . . . ?
O2 Ru N2 C10 -134.8(3) 7_556 . . . ?
N2 Ru N2 C10 -163(72) 7_556 . . . ?
Ru O1 C2 C3 -9.1(6) . . . . ?
Ru O1 C2 C1 171.8(4) . . . . ?
O1 C2 C3 C5 -7.7(8) . . . 7_556 ?
C1 C2 C3 C5 171.4(5) . . . 7_556 ?
Ru O2 C5 C3 -11.4(6) . . . 7_556 ?
Ru O2 C5 C4 168.8(5) . . . . ?
C10 N2 C6 C7 1.0(6) . . . . ?
Ru N2 C6 C7 -178.7(4) . . . . ?
N2 C6 C7 C8 -0.7(7) . . . . ?
C6 C7 C8 C9 1.0(7) . . . . ?
C7 C8 C9 C10 -1.7(7) . . . . ?
C11 N1 C10 N2 -179.9(4) . . . . ?
C11 N1 C10 C9 -0.7(8) . . . . ?
C6 N2 C10 N1 177.6(4) . . . . ?
Ru N2 C10 N1 -2.7(5) . . . . ?
C6 N2 C10 C9 -1.6(6) . . . . ?
Ru N2 C10 C9 178.1(3) . . . . ?
C8 C9 C10 N1 -177.1(5) . . . . ?
C8 C9 C10 N2 2.0(7) . . . . ?
C12 N3 C11 C15 0.4(9) . . . . ?
C12 N3 C11 N1 -177.4(6) . . . . ?
C10 N1 C11 N3 -22.4(7) . . . . ?
C10 N1 C11 C15 159.6(5) . . . . ?
C11 N3 C12 C13 -2.1(11) . . . . ?
N3 C12 C13 C14 3.1(14) . . . . ?
C12 C13 C14 C15 -2.3(14) . . . . ?
C13 C14 C15 C11 0.8(12) . . . . ?
N3 C11 C15 C14 0.2(10) . . . . ?
N1 C11 C15 C14 178.0(6) . . . . ?
